data_7132277
loop_
_publ_author_name
'Zaworotko, Michael'
'Koupepidou, Kyriaki'
'Bezrukov, Andrey A.'
'Castell, Dominic C.'
'Sensharma, Debobroto'
'Mukherjee, Soumya'

_publ_section_title
;
 Water vapour induced structural flexibility in a square lattice
 coordination network
;
_journal_name_full 'Chemical Communications'
_journal_paper_doi 10.1039/D3CC04109C
_journal_year 2023
_chemical_formula_moiety 'C30 H23 N6 Ni O5, (H2 O), 0.4[H2O]'
_chemical_formula_sum 'C30 H25.5 N6 Ni O6'
_chemical_formula_weight 624.77
_chemical_name_common sql-(1,3-bib)(ndc)-Ni-beta
_space_group_crystal_system orthorhombic
_space_group_IT_number 36
_space_group_name_Hall 'C 2c -2'
_space_group_name_H-M_alt 'C m c 21'
_atom_sites_solution_hydrogens mixed
_audit_creation_date 2023-10-05
_audit_creation_method
;
Olex2 1.5-alpha
(compiled 2023.08.24 svn.re1ec1418 for OlexSys, GUI svn.r6817)
;
_audit_update_record
;
2023-10-08 deposited with the CCDC.	2023-10-27 downloaded from the CCDC.
;
_cell_angle_alpha 90
_cell_angle_beta 90
_cell_angle_gamma 90
_cell_formula_units_Z 8
_cell_length_a 21.9277(15)
_cell_length_b 13.3810(9)
_cell_length_c 19.9622(13)
_cell_measurement_reflns_used 5927
_cell_measurement_temperature 150.00
_cell_measurement_theta_max 30.11
_cell_measurement_theta_min 2.76
_cell_volume 5857.2(7)
_computing_cell_refinement 'SAINT V8.40B (?, 2016)'
_computing_data_collection 'APEX3 (Bruker, 2016)'
_computing_data_reduction 'SAINT V8.40B (?, 2016)'
_computing_molecular_graphics 'Olex2 1.5-alpha (Dolomanov et al., 2009)'
_computing_publication_material 'Olex2 1.5-alpha (Dolomanov et al., 2009)'
_computing_structure_refinement 'SHELXL 2018/3 (Sheldrick, 2015)'
_computing_structure_solution 'SHELXT 2018/2 (Sheldrick, 2018)'
_diffrn_ambient_temperature 150.00
_diffrn_measured_fraction_theta_full 0.998
_diffrn_measured_fraction_theta_max 0.998
_diffrn_measurement_device_type 'Bruker APEX-II CCD'
_diffrn_measurement_method '\f and \w scans'
_diffrn_radiation_type MoK\a
_diffrn_radiation_wavelength 0.71073
_diffrn_reflns_av_R_equivalents 0.0500
_diffrn_reflns_av_unetI/netI 0.0589
_diffrn_reflns_Laue_measured_fraction_full 0.998
_diffrn_reflns_Laue_measured_fraction_max 0.998
_diffrn_reflns_limit_h_max 27
_diffrn_reflns_limit_h_min -25
_diffrn_reflns_limit_k_max 16
_diffrn_reflns_limit_k_min -16
_diffrn_reflns_limit_l_max 24
_diffrn_reflns_limit_l_min -24
_diffrn_reflns_number 19346
_diffrn_reflns_point_group_measured_fraction_full 0.995
_diffrn_reflns_point_group_measured_fraction_max 0.995
_diffrn_reflns_theta_full 25.242
_diffrn_reflns_theta_max 26.372
_diffrn_reflns_theta_min 3.045
_exptl_absorpt_coefficient_mu 0.716
_exptl_absorpt_correction_T_max 0.7461
_exptl_absorpt_correction_T_min 0.5743
_exptl_absorpt_correction_type multi-scan
_exptl_absorpt_process_details
;
SADABS-2016/2 (Bruker,2016/2) was used for absorption correction.
wR2(int) was 0.0828 before and 0.0640 after correction.
The Ratio of minimum to maximum transmission is 0.7697.
The \l/2 correction factor is Not present.
;
_exptl_crystal_colour blue
_exptl_crystal_colour_primary blue
_exptl_crystal_density_diffrn 1.417
_exptl_crystal_description plate
_exptl_crystal_F_000 2588
_exptl_crystal_size_max 0.444
_exptl_crystal_size_mid 0.142
_exptl_crystal_size_min 0.094
_refine_diff_density_max 0.759
_refine_diff_density_min -0.533
_refine_diff_density_rms 0.067
_refine_ls_abs_structure_details
;
 Refined as an inversion twin.
;
_refine_ls_abs_structure_Flack 0.04(2)
_refine_ls_extinction_method none
_refine_ls_goodness_of_fit_ref 1.015
_refine_ls_hydrogen_treatment mixed
_refine_ls_matrix_type full
_refine_ls_number_parameters 411
_refine_ls_number_reflns 6117
_refine_ls_number_restraints 4
_refine_ls_restrained_S_all 1.015
_refine_ls_R_factor_all 0.0626
_refine_ls_R_factor_gt 0.0418
_refine_ls_shift/su_max 0.000
_refine_ls_shift/su_mean 0.000
_refine_ls_structure_factor_coef Fsqd
_refine_ls_weighting_details 'w=1/[\s^2^(Fo^2^)+(0.0410P)^2^+7.8599P] where P=(Fo^2^+2Fc^2^)/3'
_refine_ls_weighting_scheme calc
_refine_ls_wR_factor_gt 0.0904
_refine_ls_wR_factor_ref 0.1001
_reflns_Friedel_coverage 0.935
_reflns_Friedel_fraction_full 0.992
_reflns_Friedel_fraction_max 0.992
_reflns_number_gt 4916
_reflns_number_total 6117
_reflns_threshold_expression 'I > 2\s(I)'
_cod_data_source_file d3cc04109c2.cif
_cod_data_source_block sql-(13-bib)(ndc)-ni-beta
_cod_original_formula_sum 'C30 H25.50 N6 Ni O6'
_cod_database_code 7132277
_shelx_shelxl_version_number 2018/3
_shelx_space_group_comment
;
The symmetry employed for this shelxl refinement is uniquely defined
by the following loop, which should always be used as a source of
symmetry information in preference to the above space-group names.
They are only intended as comments.
;
_olex2_refinement_description
;
1. Twinned data refinement
 Scales: 0.96(2)
 0.04(2)
2. Fixed Uiso
 At 1.2 times of:
  All C(H) groups
 At 1.5 times of:
  All O(H) groups, All O(H,H) groups
3. Restrained distances
 O1B-H1BA = O1B-H1BB
 0.87 with sigma of 0.02
 H1BA-H1BB
 1.38 with sigma of 0.04
4.a Free rotating group:
 O1A(H1AA)
4.b Rotating group:
 O1(H1A,H1B)
4.c Aromatic/amide H refined with riding coordinates:
 C5(H5), C16(H16), C1(H1), C27(H27), C32(H32), C31(H31), C2(H2), C8(H8),
 C17(H17), C15(H15), C28(H28), C26(H26), C12(H12), C3(H3), C25(H25), C19(H19),
 C10(H10), C9(H9), C13(H13), C14(H14), C7(H7), C18(H18), C6(H6)
;
_olex2_submission_special_instructions 'No special instructions were received'

loop_
_space_group_symop_operation_xyz
'x, y, z'
'-x, -y, z+1/2'
'x, -y, z+1/2'
'-x, y, z'
'x+1/2, y+1/2, z'
'-x+1/2, -y+1/2, z+1/2'
'x+1/2, -y+1/2, z+1/2'
'-x+1/2, y+1/2, z'

loop_
_atom_site_label
_atom_site_type_symbol
_atom_site_fract_x
_atom_site_fract_y
_atom_site_fract_z
_atom_site_U_iso_or_equiv
_atom_site_adp_type
_atom_site_occupancy
_atom_site_site_symmetry_order
_atom_site_calc_flag
_atom_site_refinement_flags_posn
_atom_site_refinement_flags_adp
_atom_site_refinement_flags_occupancy
_atom_site_disorder_assembly
_atom_site_disorder_group
Ni1 Ni 0.30046(2) 0.39965(5) 0.42234(3) 0.01994(15) Uani 1 1 d . . . . .
O2 O 0.27134(16) 0.3184(3) 0.50418(17) 0.0236(8) Uani 1 1 d . . . . .
O1 O 0.38936(14) 0.3376(3) 0.43320(17) 0.0243(9) Uani 1 1 d . . . . .
H1A H 0.392428 0.302791 0.471541 0.036 Uiso 1 1 d R U . . .
H1B H 0.396653 0.291158 0.401820 0.036 Uiso 1 1 d R U . . .
O4 O 0.12610(16) 0.2595(3) 0.81956(18) 0.0303(9) Uani 1 1 d . . . . .
O3 O 0.35956(16) 0.2814(3) 0.55457(17) 0.0298(9) Uani 1 1 d . . . . .
N5 N 0.20959(18) 0.4403(3) 0.4117(2) 0.0241(10) Uani 1 1 d . . . . .
N2 N 0.39002(19) 0.5248(4) 0.2567(2) 0.0268(11) Uani 1 1 d . . . . .
O5 O 0.21848(17) 0.2217(3) 0.85993(16) 0.0271(9) Uani 1 1 d . . . . .
N3 N 0.3281(2) 0.5169(4) 0.4859(2) 0.0252(10) Uani 1 1 d . . . . .
N4 N 0.3901(2) 0.6053(4) 0.5503(2) 0.0282(11) Uani 1 1 d . . . . .
N1 N 0.3269(2) 0.4771(4) 0.3369(2) 0.0255(10) Uani 1 1 d . . . . .
N6 N 0.11026(18) 0.4093(4) 0.4046(2) 0.0265(11) Uani 1 1 d . . . . .
C5 C 0.500000 0.5205(7) 0.2520(4) 0.0292(19) Uani 1 2 d S T P . .
H5 H 0.500000 0.473622 0.287707 0.035 Uiso 1 2 calc R U P . .
C4 C 0.4455(2) 0.5553(5) 0.2254(2) 0.0284(13) Uani 1 1 d . . . . .
C16 C 0.1796(2) 0.5277(5) 0.3985(3) 0.0319(13) Uani 1 1 d . . . . .
H16 H 0.198586 0.591071 0.393204 0.038 Uiso 1 1 calc R U . . .
C1 C 0.3834(3) 0.4999(5) 0.3226(3) 0.0283(14) Uani 1 1 d . . . . .
H1 H 0.415838 0.499330 0.354119 0.034 Uiso 1 1 calc R U . . .
C29 C 0.1894(2) 0.3495(4) 0.7009(2) 0.0216(11) Uani 1 1 d . . . . .
C27 C 0.1168(3) 0.4803(5) 0.6696(3) 0.0347(15) Uani 1 1 d . . . . .
H27 H 0.082317 0.520344 0.680036 0.042 Uiso 1 1 calc R U . . .
C32 C 0.2953(2) 0.2403(4) 0.6713(2) 0.0245(11) Uani 1 1 d . . . . .
H32 H 0.331090 0.202650 0.662261 0.029 Uiso 1 1 calc R U . . .
C31 C 0.2672(2) 0.2321(4) 0.7344(3) 0.0262(12) Uani 1 1 d . . . . .
H31 H 0.285528 0.191760 0.768001 0.031 Uiso 1 1 calc R U . . .
C2 C 0.3330(2) 0.5170(4) 0.2278(3) 0.0297(13) Uani 1 1 d . . . . .
H2 H 0.322729 0.529627 0.182305 0.036 Uiso 1 1 calc R U . . .
C8 C 0.3812(3) 0.5188(5) 0.5177(3) 0.0266(13) Uani 1 1 d . . . . .
H8 H 0.409676 0.465213 0.517381 0.032 Uiso 1 1 calc R U . . .
C17 C 0.1190(2) 0.5108(5) 0.3940(3) 0.0329(13) Uani 1 1 d . . . . .
H17 H 0.088225 0.559111 0.385220 0.039 Uiso 1 1 calc R U . . .
C22 C 0.3033(2) 0.3011(4) 0.5553(2) 0.0210(11) Uani 1 1 d . . . . .
C15 C 0.1671(2) 0.3708(4) 0.4146(3) 0.0281(12) Uani 1 1 d . . . . .
H15 H 0.175082 0.302055 0.422634 0.034 Uiso 1 1 calc R U . . .
C30 C 0.2136(2) 0.2812(4) 0.7485(2) 0.0236(12) Uani 1 1 d . . . . .
C28 C 0.1374(2) 0.4105(5) 0.7146(3) 0.0297(13) Uani 1 1 d . . . . .
H28 H 0.116495 0.402477 0.755958 0.036 Uiso 1 1 calc R U . . .
C24 C 0.2194(2) 0.3611(4) 0.6371(2) 0.0235(12) Uani 1 1 d . . . . .
C33 C 0.1831(2) 0.2543(4) 0.8144(2) 0.0236(12) Uani 1 1 d . . . . .
C26 C 0.1470(3) 0.4923(5) 0.6076(3) 0.0346(14) Uani 1 1 d . . . . .
H26 H 0.132750 0.540499 0.576369 0.042 Uiso 1 1 calc R U . . .
C12 C 0.500000 0.6042(6) 0.5541(4) 0.0255(17) Uani 1 2 d S T P . .
H12 H 0.500000 0.561580 0.516018 0.031 Uiso 1 2 calc R U P . .
C3 C 0.2947(2) 0.4878(4) 0.2772(3) 0.0261(12) Uani 1 1 d . . . . .
H3 H 0.252219 0.476336 0.272002 0.031 Uiso 1 1 calc R U . . .
C25 C 0.1965(3) 0.4350(4) 0.5924(3) 0.0263(12) Uani 1 1 d . . . . .
H25 H 0.216446 0.444787 0.550674 0.032 Uiso 1 1 calc R U . . .
C19 C 0.000000 0.4078(7) 0.4065(4) 0.032(2) Uani 1 2 d S T P . .
H19 H 0.000000 0.478270 0.412177 0.038 Uiso 1 2 calc R U P . .
C21 C 0.0546(2) 0.3544(5) 0.4022(3) 0.0298(13) Uani 1 1 d . . . . .
C23 C 0.2720(2) 0.3015(4) 0.6228(2) 0.0232(12) Uani 1 1 d . . . . .
C10 C 0.3023(3) 0.6084(4) 0.4984(3) 0.0321(13) Uani 1 1 d . . . . .
H10 H 0.263761 0.629549 0.481899 0.038 Uiso 1 1 calc R U . . .
C9 C 0.3397(2) 0.6645(5) 0.5378(3) 0.0331(14) Uani 1 1 d . . . . .
H9 H 0.332556 0.730483 0.553466 0.040 Uiso 1 1 calc R U . . .
C13 C 0.500000 0.7288(8) 0.6644(5) 0.047(2) Uani 1 2 d S T P . .
H13 H 0.500000 0.771885 0.702256 0.056 Uiso 1 2 calc R U P . .
C14 C 0.4446(3) 0.6985(5) 0.6378(3) 0.0423(17) Uani 1 1 d . . . . .
H14 H 0.407143 0.720052 0.656882 0.051 Uiso 1 1 calc R U . . .
C11 C 0.4454(2) 0.6359(5) 0.5824(3) 0.0310(13) Uani 1 1 d . . . . .
C20 C 0.000000 0.1991(7) 0.3924(5) 0.038(2) Uani 1 2 d S T P . .
C7 C 0.4446(2) 0.6188(5) 0.1702(3) 0.0318(14) Uani 1 1 d . . . . .
H7 H 0.406999 0.640973 0.151764 0.038 Uiso 1 1 calc R U . . .
C18 C 0.0548(3) 0.2522(5) 0.3949(3) 0.0367(15) Uani 1 1 d . . . . .
H18 H 0.092439 0.217430 0.391560 0.044 Uiso 1 1 calc R U . . .
C6 C 0.500000 0.6492(7) 0.1426(4) 0.035(2) Uani 1 2 d S T P . .
H6 H 0.499999 0.691351 0.104249 0.042 Uiso 1 2 calc R U P . .
O1A O 0.500000 0.4370(4) 0.4222(4) 0.0304(11) Uani 1 2 d GS T P A 1
H1AA H 0.474781 0.388974 0.431726 0.046 Uiso 1 1 d G U . A 1
O1B O 0.000000 0.6612(6) 0.3380(4) 0.057(2) Uani 1 2 d DS T P B 1
H1BA H -0.0383(17) 0.671(5) 0.327(5) 0.085 Uiso 1 1 d D U . C 1
H1BB H 0.019(3) 0.718(3) 0.336(4) 0.085 Uiso 1 1 d D U . D 1

loop_
_atom_site_aniso_label
_atom_site_aniso_U_11
_atom_site_aniso_U_22
_atom_site_aniso_U_33
_atom_site_aniso_U_23
_atom_site_aniso_U_13
_atom_site_aniso_U_12
Ni1 0.0125(2) 0.0310(3) 0.0163(2) 0.0003(4) 0.0002(3) -0.0008(3)
O2 0.0190(18) 0.038(2) 0.0138(16) 0.0026(16) 0.0005(14) -0.0052(17)
O1 0.0160(16) 0.038(2) 0.019(2) -0.0005(18) -0.0008(14) 0.0020(14)
O4 0.0171(19) 0.052(3) 0.0222(18) 0.0070(19) 0.0026(16) 0.0007(18)
O3 0.0183(19) 0.054(3) 0.0173(17) 0.0007(18) 0.0004(15) 0.0015(18)
N5 0.0164(19) 0.035(2) 0.021(3) 0.003(2) 0.0018(16) -0.0013(17)
N2 0.015(2) 0.044(3) 0.021(2) 0.007(2) 0.0003(17) -0.001(2)
O5 0.0219(19) 0.045(3) 0.0141(17) 0.0030(18) -0.0031(15) -0.0011(18)
N3 0.017(2) 0.030(3) 0.028(2) -0.007(2) 0.0017(19) -0.001(2)
N4 0.017(2) 0.032(3) 0.035(2) -0.009(2) 0.0037(19) -0.001(2)
N1 0.017(2) 0.037(3) 0.022(2) 0.007(2) 0.0000(18) 0.000(2)
N6 0.013(2) 0.034(3) 0.032(3) -0.001(2) -0.0046(16) 0.0009(18)
C5 0.019(4) 0.044(5) 0.024(4) 0.007(4) 0.000 0.000
C4 0.018(3) 0.047(4) 0.021(3) 0.006(3) 0.001(2) -0.002(2)
C16 0.024(3) 0.038(4) 0.034(3) 0.005(3) 0.000(2) -0.003(3)
C1 0.017(3) 0.051(4) 0.017(2) 0.005(3) -0.001(2) -0.001(3)
C29 0.021(3) 0.027(3) 0.017(2) -0.003(2) -0.002(2) -0.004(2)
C27 0.031(3) 0.041(4) 0.031(3) 0.004(3) 0.006(3) 0.009(3)
C32 0.019(3) 0.033(3) 0.021(2) -0.002(2) 0.000(2) 0.004(2)
C31 0.023(3) 0.035(3) 0.021(2) 0.007(2) 0.000(2) 0.001(2)
C2 0.022(3) 0.041(4) 0.026(3) 0.007(3) -0.004(2) -0.001(3)
C8 0.015(3) 0.032(4) 0.033(3) -0.005(3) 0.003(2) 0.000(2)
C17 0.020(3) 0.040(4) 0.039(3) 0.007(3) -0.002(2) 0.004(3)
C22 0.024(3) 0.024(3) 0.016(2) 0.000(2) -0.002(2) -0.005(2)
C15 0.014(2) 0.039(3) 0.031(3) 0.005(3) -0.002(2) 0.002(2)
C30 0.024(3) 0.031(3) 0.017(2) 0.000(2) 0.000(2) -0.005(2)
C28 0.025(3) 0.046(4) 0.018(2) 0.001(3) 0.001(2) 0.000(3)
C24 0.020(3) 0.037(3) 0.014(2) -0.002(2) -0.002(2) -0.003(2)
C33 0.024(3) 0.029(3) 0.018(2) -0.002(2) 0.002(2) -0.006(2)
C26 0.042(4) 0.037(4) 0.026(3) 0.006(3) -0.004(3) 0.010(3)
C12 0.018(4) 0.033(5) 0.026(3) -0.010(4) 0.000 0.000
C3 0.019(3) 0.032(3) 0.027(3) 0.007(2) -0.005(2) -0.001(2)
C25 0.031(3) 0.030(3) 0.017(2) 0.000(2) 0.001(2) 0.002(3)
C19 0.018(3) 0.043(5) 0.034(5) 0.002(4) 0.000 0.000
C21 0.016(3) 0.045(4) 0.028(3) 0.003(2) -0.004(2) -0.001(2)
C23 0.020(3) 0.032(3) 0.017(2) 0.002(2) 0.000(2) -0.002(2)
C10 0.020(3) 0.038(4) 0.038(3) -0.008(3) 0.001(2) 0.005(3)
C9 0.021(3) 0.036(4) 0.043(3) -0.016(3) 0.002(2) 0.004(2)
C13 0.035(5) 0.060(7) 0.045(5) -0.030(5) 0.000 0.000
C14 0.027(3) 0.054(5) 0.047(4) -0.024(3) 0.004(3) -0.001(3)
C11 0.021(3) 0.037(4) 0.034(3) -0.011(3) -0.001(2) 0.002(3)
C20 0.023(4) 0.043(6) 0.050(5) -0.002(4) 0.000 0.000
C7 0.019(3) 0.055(4) 0.021(2) 0.011(3) -0.004(2) 0.002(3)
C18 0.019(3) 0.044(4) 0.047(3) -0.007(3) -0.002(2) 0.004(3)
C6 0.034(5) 0.049(6) 0.023(4) 0.014(4) 0.000 0.000
O1A 0.022(2) 0.034(3) 0.035(3) 0.003(4) 0.000 0.000
O1B 0.028(4) 0.069(6) 0.072(5) 0.021(5) 0.000 0.000

loop_
_atom_type_symbol
_atom_type_description
_atom_type_scat_dispersion_real
_atom_type_scat_dispersion_imag
_atom_type_scat_source
C C 0.0033 0.0016 'International Tables Vol C Tables 4.2.6.8 and 6.1.1.4'
H H 0.0000 0.0000 'International Tables Vol C Tables 4.2.6.8 and 6.1.1.4'
N N 0.0061 0.0033 'International Tables Vol C Tables 4.2.6.8 and 6.1.1.4'
Ni Ni 0.3393 1.1124 'International Tables Vol C Tables 4.2.6.8 and 6.1.1.4'
O O 0.0106 0.0060 'International Tables Vol C Tables 4.2.6.8 and 6.1.1.4'

loop_
_geom_angle_atom_site_label_1
_geom_angle_atom_site_label_2
_geom_angle_atom_site_label_3
_geom_angle
_geom_angle_site_symmetry_1
_geom_angle_site_symmetry_3
_geom_angle_publ_flag
O2 Ni1 O1 89.83(14) . . ?
O2 Ni1 N5 85.51(16) . . ?
O2 Ni1 O5 90.05(15) . 6_554 ?
O2 Ni1 N3 90.26(17) . . ?
O2 Ni1 N1 177.11(17) . . ?
N5 Ni1 O1 172.22(16) . . ?
N5 Ni1 O5 87.24(16) . 6_554 ?
N5 Ni1 N3 98.22(17) . . ?
N5 Ni1 N1 93.09(17) . . ?
O5 Ni1 O1 86.53(15) 6_554 . ?
O5 Ni1 N3 174.54(17) 6_554 . ?
N3 Ni1 O1 88.02(16) . . ?
N1 Ni1 O1 91.28(16) . . ?
N1 Ni1 O5 87.36(17) . 6_554 ?
N1 Ni1 N3 92.4(2) . . ?
C22 O2 Ni1 124.5(3) . . ?
Ni1 O1 H1A 110.9 . . ?
Ni1 O1 H1B 111.2 . . ?
H1A O1 H1B 102.9 . . ?
C16 N5 Ni1 134.8(4) . . ?
C15 N5 Ni1 119.3(4) . . ?
C15 N5 C16 105.8(4) . . ?
C1 N2 C4 125.6(4) . . ?
C1 N2 C2 106.8(4) . . ?
C2 N2 C4 127.6(4) . . ?
C33 O5 Ni1 124.8(3) . 6 ?
C8 N3 Ni1 123.7(4) . . ?
C8 N3 C10 105.1(5) . . ?
C10 N3 Ni1 130.9(4) . . ?
C8 N4 C9 106.9(5) . . ?
C8 N4 C11 125.8(5) . . ?
C9 N4 C11 126.5(5) . . ?
C1 N1 Ni1 124.1(4) . . ?
C1 N1 C3 105.6(4) . . ?
C3 N1 Ni1 127.7(4) . . ?
C17 N6 C21 128.1(5) . . ?
C15 N6 C17 105.5(4) . . ?
C15 N6 C21 126.3(5) . . ?
C4 C5 H5 120.5 4_655 . ?
C4 C5 H5 120.5 . . ?
C4 C5 C4 118.9(7) . 4_655 ?
C5 C4 N2 118.1(5) . . ?
C5 C4 C7 121.3(5) . . ?
C7 C4 N2 120.6(5) . . ?
N5 C16 H16 125.0 . . ?
C17 C16 N5 110.0(5) . . ?
C17 C16 H16 125.0 . . ?
N2 C1 H1 124.2 . . ?
N1 C1 N2 111.7(5) . . ?
N1 C1 H1 124.2 . . ?
C30 C29 C28 122.5(5) . . ?
C30 C29 C24 119.2(5) . . ?
C28 C29 C24 118.2(5) . . ?
C28 C27 H27 120.1 . . ?
C28 C27 C26 119.8(5) . . ?
C26 C27 H27 120.1 . . ?
C31 C32 H32 119.4 . . ?
C23 C32 H32 119.4 . . ?
C23 C32 C31 121.2(5) . . ?
C32 C31 H31 119.3 . . ?
C30 C31 C32 121.3(5) . . ?
C30 C31 H31 119.3 . . ?
N2 C2 H2 126.9 . . ?
C3 C2 N2 106.2(5) . . ?
C3 C2 H2 126.9 . . ?
N3 C8 N4 112.0(5) . . ?
N3 C8 H8 124.0 . . ?
N4 C8 H8 124.0 . . ?
N6 C17 H17 126.6 . . ?
C16 C17 N6 106.8(5) . . ?
C16 C17 H17 126.6 . . ?
O2 C22 O3 125.0(5) . . ?
O2 C22 C23 117.9(5) . . ?
O3 C22 C23 117.1(4) . . ?
N5 C15 N6 111.9(5) . . ?
N5 C15 H15 124.0 . . ?
N6 C15 H15 124.0 . . ?
C29 C30 C33 124.5(5) . . ?
C31 C30 C29 119.4(5) . . ?
C31 C30 C33 116.1(5) . . ?
C29 C28 H28 119.2 . . ?
C27 C28 C29 121.7(5) . . ?
C27 C28 H28 119.2 . . ?
C25 C24 C29 117.8(5) . . ?
C25 C24 C23 123.2(5) . . ?
C23 C24 C29 119.0(5) . . ?
O4 C33 O5 124.6(5) . . ?
O4 C33 C30 119.7(5) . . ?
O5 C33 C30 115.5(4) . . ?
C27 C26 H26 119.9 . . ?
C25 C26 C27 120.3(5) . . ?
C25 C26 H26 119.9 . . ?
C11 C12 H12 120.6 . . ?
C11 C12 H12 120.6 4_655 . ?
C11 C12 C11 118.8(7) 4_655 . ?
N1 C3 H3 125.1 . . ?
C2 C3 N1 109.8(5) . . ?
C2 C3 H3 125.1 . . ?
C24 C25 H25 118.9 . . ?
C26 C25 C24 122.2(5) . . ?
C26 C25 H25 118.9 . . ?
C21 C19 H19 121.0 4 . ?
C21 C19 H19 121.0 . . ?
C21 C19 C21 118.1(8) . 4 ?
C19 C21 N6 118.0(6) . . ?
C18 C21 N6 121.0(5) . . ?
C18 C21 C19 121.1(6) . . ?
C32 C23 C22 117.4(5) . . ?
C32 C23 C24 119.6(4) . . ?
C24 C23 C22 123.1(5) . . ?
N3 C10 H10 124.8 . . ?
C9 C10 N3 110.4(5) . . ?
C9 C10 H10 124.8 . . ?
N4 C9 H9 127.2 . . ?
C10 C9 N4 105.7(5) . . ?
C10 C9 H9 127.2 . . ?
C14 C13 H13 118.8 4_655 . ?
C14 C13 H13 118.8 . . ?
C14 C13 C14 122.4(8) . 4_655 ?
C13 C14 H14 121.0 . . ?
C13 C14 C11 118.0(6) . . ?
C11 C14 H14 121.0 . . ?
C12 C11 N4 117.4(5) . . ?
C14 C11 N4 121.2(5) . . ?
C14 C11 C12 121.4(5) . . ?
C18 C20 C18 118.7(9) 4 . ?
C4 C7 H7 120.7 . . ?
C4 C7 C6 118.6(5) . . ?
C6 C7 H7 120.7 . . ?
C21 C18 C20 120.5(6) . . ?
C21 C18 H18 119.7 . . ?
C20 C18 H18 119.7 . . ?
C7 C6 C7 121.1(7) . 4_655 ?
C7 C6 H6 119.4 . . ?
C7 C6 H6 119.4 4_655 . ?
H1AA O1A H1AA 79.0 . 4_655 ?
H1BA O1B H1BA 147(10) . 4 ?
H1BA O1B H1BB 109(6) 4 4 ?
H1BA O1B H1BB 109(6) . . ?
H1BA O1B H1BB 52(7) . 4 ?
H1BB O1B H1BA 52(7) . 4 ?
H1BB O1B H1BB 59(9) . 4 ?

loop_
_geom_bond_atom_site_label_1
_geom_bond_atom_site_label_2
_geom_bond_distance
_geom_bond_site_symmetry_2
_geom_bond_publ_flag
Ni1 O2 2.064(4) . ?
Ni1 O1 2.130(3) . ?
Ni1 N5 2.076(4) . ?
Ni1 O5 2.089(4) 6_554 ?
Ni1 N3 2.108(5) . ?
Ni1 N1 2.078(4) . ?
O2 C22 1.260(6) . ?
O1 H1A 0.8981 . ?
O1 H1B 0.8963 . ?
O4 C33 1.255(6) . ?
O3 C22 1.262(6) . ?
N5 C16 1.368(7) . ?
N5 C15 1.318(6) . ?
N2 C4 1.426(7) . ?
N2 C1 1.364(7) . ?
N2 C2 1.381(7) . ?
O5 C33 1.272(6) . ?
N3 C8 1.326(7) . ?
N3 C10 1.371(7) . ?
N4 C8 1.343(7) . ?
N4 C9 1.382(7) . ?
N4 C11 1.433(7) . ?
N1 C1 1.307(7) . ?
N1 C3 1.393(7) . ?
N6 C17 1.387(8) . ?
N6 C15 1.363(6) . ?
N6 C21 1.424(7) . ?
C5 H5 0.9500 . ?
C5 C4 1.389(6) 4_655 ?
C5 C4 1.389(6) . ?
C4 C7 1.391(8) . ?
C16 H16 0.9500 . ?
C16 C17 1.352(8) . ?
C1 H1 0.9500 . ?
C29 C30 1.422(7) . ?
C29 C28 1.429(7) . ?
C29 C24 1.442(7) . ?
C27 H27 0.9500 . ?
C27 C28 1.373(8) . ?
C27 C26 1.412(8) . ?
C32 H32 0.9500 . ?
C32 C31 1.407(7) . ?
C32 C23 1.368(7) . ?
C31 H31 0.9500 . ?
C31 C30 1.374(7) . ?
C2 H2 0.9500 . ?
C2 C3 1.354(7) . ?
C8 H8 0.9500 . ?
C17 H17 0.9500 . ?
C22 C23 1.511(7) . ?
C15 H15 0.9500 . ?
C30 C33 1.521(7) . ?
C28 H28 0.9500 . ?
C24 C25 1.422(8) . ?
C24 C23 1.431(8) . ?
C26 H26 0.9500 . ?
C26 C25 1.364(8) . ?
C12 H12 0.9500 . ?
C12 C11 1.390(6) 4_655 ?
C12 C11 1.390(6) . ?
C3 H3 0.9500 . ?
C25 H25 0.9500 . ?
C19 H19 0.9500 . ?
C19 C21 1.397(7) . ?
C19 C21 1.397(7) 4 ?
C21 C18 1.376(9) . ?
C10 H10 0.9500 . ?
C10 C9 1.361(8) . ?
C9 H9 0.9500 . ?
C13 H13 0.9500 . ?
C13 C14 1.387(7) 4_655 ?
C13 C14 1.387(7) . ?
C14 H14 0.9500 . ?
C14 C11 1.387(8) . ?
C20 C18 1.396(7) 4 ?
C20 C18 1.396(7) . ?
C7 H7 0.9500 . ?
C7 C6 1.396(6) . ?
C18 H18 0.9500 . ?
C6 H6 0.9500 . ?
O1A H1AA 0.87(5) 4_655 ?
O1A H1AA 0.8694 . ?
O1B H1BA 0.88(3) . ?
O1B H1BA 0.88(3) 4 ?
O1B H1BB 0.87(3) 4 ?
O1B H1BB 0.87(3) . ?

loop_
_geom_hbond_atom_site_label_D
_geom_hbond_atom_site_label_H
_geom_hbond_atom_site_label_A
_geom_hbond_distance_DH
_geom_hbond_distance_HA
_geom_hbond_distance_DA
_geom_hbond_angle_DHA
_geom_hbond_site_symmetry_A
_geom_hbond_publ_flag
O1 H1A O3 0.90 1.83 2.619(5) 145.4 . yes
O1 H1B O4 0.90 1.85 2.636(5) 145.9 6_554 yes
O1A H1AA O1 0.87 2.00 2.776(4) 148.8 . yes

loop_
_geom_torsion_atom_site_label_1
_geom_torsion_atom_site_label_2
_geom_torsion_atom_site_label_3
_geom_torsion_atom_site_label_4
_geom_torsion
_geom_torsion_site_symmetry_1
_geom_torsion_site_symmetry_2
_geom_torsion_site_symmetry_3
_geom_torsion_site_symmetry_4
_geom_torsion_publ_flag
Ni1 O2 C22 O3 -38.9(8) . . . . ?
Ni1 O2 C22 C23 142.6(4) . . . . ?
Ni1 N5 C16 C17 177.1(4) . . . . ?
Ni1 N5 C15 N6 -178.0(3) . . . . ?
Ni1 O5 C33 O4 38.6(8) 6 . . . ?
Ni1 O5 C33 C30 -137.1(4) 6 . . . ?
Ni1 N3 C8 N4 174.6(4) . . . . ?
Ni1 N3 C10 C9 -173.4(4) . . . . ?
Ni1 N1 C1 N2 162.9(4) . . . . ?
Ni1 N1 C3 C2 -162.1(4) . . . . ?
O2 C22 C23 C32 149.6(5) . . . . ?
O2 C22 C23 C24 -29.4(8) . . . . ?
O3 C22 C23 C32 -29.1(8) . . . . ?
O3 C22 C23 C24 152.0(5) . . . . ?
N5 C16 C17 N6 -0.1(6) . . . . ?
N2 C4 C7 C6 178.0(6) . . . . ?
N2 C2 C3 N1 0.0(7) . . . . ?
N3 C10 C9 N4 -0.3(7) . . . . ?
N6 C21 C18 C20 -179.8(6) . . . . ?
C5 C4 C7 C6 -1.5(10) . . . . ?
C4 N2 C1 N1 178.6(6) . . . . ?
C4 N2 C2 C3 -178.5(6) . . . . ?
C4 C5 C4 N2 -175.2(5) 4_655 . . . ?
C4 C5 C4 C7 4.3(12) 4_655 . . . ?
C4 C7 C6 C7 -1.4(13) . . . 4_655 ?
C16 N5 C15 N6 -0.8(6) . . . . ?
C1 N2 C4 C5 28.1(9) . . . . ?
C1 N2 C4 C7 -151.3(6) . . . . ?
C1 N2 C2 C3 -0.1(7) . . . . ?
C1 N1 C3 C2 0.1(7) . . . . ?
C29 C30 C33 O4 27.6(8) . . . . ?
C29 C30 C33 O5 -156.5(5) . . . . ?
C29 C24 C25 C26 -1.6(8) . . . . ?
C29 C24 C23 C32 -4.6(8) . . . . ?
C29 C24 C23 C22 174.3(5) . . . . ?
C27 C26 C25 C24 0.6(9) . . . . ?
C32 C31 C30 C29 -6.4(8) . . . . ?
C32 C31 C30 C33 171.3(5) . . . . ?
C31 C32 C23 C22 -176.7(5) . . . . ?
C31 C32 C23 C24 2.3(8) . . . . ?
C31 C30 C33 O4 -150.0(6) . . . . ?
C31 C30 C33 O5 25.9(7) . . . . ?
C2 N2 C4 C5 -153.7(7) . . . . ?
C2 N2 C4 C7 26.8(9) . . . . ?
C2 N2 C1 N1 0.2(7) . . . . ?
C8 N3 C10 C9 -0.4(7) . . . . ?
C8 N4 C9 C10 0.9(6) . . . . ?
C8 N4 C11 C12 32.7(9) . . . . ?
C8 N4 C11 C14 -150.3(6) . . . . ?
C17 N6 C15 N5 0.7(6) . . . . ?
C17 N6 C21 C19 -17.7(8) . . . . ?
C17 N6 C21 C18 161.4(6) . . . . ?
C15 N5 C16 C17 0.6(6) . . . . ?
C15 N6 C17 C16 -0.3(6) . . . . ?
C15 N6 C21 C19 165.9(6) . . . . ?
C15 N6 C21 C18 -15.0(8) . . . . ?
C30 C29 C28 C27 176.0(5) . . . . ?
C30 C29 C24 C25 -175.7(5) . . . . ?
C30 C29 C24 C23 1.6(8) . . . . ?
C28 C29 C30 C31 -173.7(5) . . . . ?
C28 C29 C30 C33 8.8(8) . . . . ?
C28 C29 C24 C25 2.0(7) . . . . ?
C28 C29 C24 C23 179.3(5) . . . . ?
C28 C27 C26 C25 -0.1(9) . . . . ?
C24 C29 C30 C31 3.9(8) . . . . ?
C24 C29 C30 C33 -173.6(5) . . . . ?
C24 C29 C28 C27 -1.6(8) . . . . ?
C26 C27 C28 C29 0.6(9) . . . . ?
C3 N1 C1 N2 -0.2(7) . . . . ?
C25 C24 C23 C32 172.5(5) . . . . ?
C25 C24 C23 C22 -8.6(8) . . . . ?
C19 C21 C18 C20 -0.7(10) . . . . ?
C21 N6 C17 C16 -177.3(5) . . . . ?
C21 N6 C15 N5 177.7(5) . . . . ?
C21 C19 C21 N6 178.1(4) 4 . . . ?
C21 C19 C21 C18 -1.0(10) 4 . . . ?
C23 C32 C31 C30 3.3(9) . . . . ?
C23 C24 C25 C26 -178.7(6) . . . . ?
C10 N3 C8 N4 0.9(6) . . . . ?
C9 N4 C8 N3 -1.2(7) . . . . ?
C9 N4 C11 C12 -136.3(7) . . . . ?
C9 N4 C11 C14 40.7(9) . . . . ?
C13 C14 C11 N4 -177.0(8) . . . . ?
C13 C14 C11 C12 -0.1(12) . . . . ?
C14 C13 C14 C11 -0.2(16) 4_655 . . . ?
C11 N4 C8 N3 -172.0(5) . . . . ?
C11 N4 C9 C10 171.6(5) . . . . ?
C11 C12 C11 N4 177.4(5) 4_655 . . . ?
C11 C12 C11 C14 0.4(13) 4_655 . . . ?
C18 C20 C18 C21 2.4(13) 4 . . . ?

loop_
_twin_individual_id
_twin_individual_mass_fraction_refined
1 0.96(2)
2 0.04(2)
